data_4125577
loop_
_publ_author_name
'Campos, Michael P.'
'Hendricks, Mark P.'
'Beecher, Alexander N.'
'Walravens, Willem'
'Swain, Robert A.'
'Cleveland, Gregory T.'
'Hens, Zeger'
'Sfeir, Matthew Y.'
'Owen, Jonathan S.'

_publ_section_title
;
 A Library of Selenourea Precursors to PbSe Nanocrystals with Size
 Distributions near the Homogeneous Limit.
;
_journal_issue 6
_journal_name_full 'Journal of the American Chemical Society'
_journal_page_first 2296
_journal_page_last 2305
_journal_paper_doi 10.1021/jacs.6b11021
_journal_volume 139
_journal_year 2017
_chemical_formula_moiety 'C16 H22 N2 Se'
_chemical_formula_sum 'C16 H22 N2 Se'
_chemical_formula_weight 321.31
_space_group_crystal_system monoclinic
_space_group_IT_number 14
_space_group_name_Hall '-P 2yn'
_space_group_name_H-M_alt 'P 1 21/n 1'
_symmetry_space_group_name_Hall '-P 2yn'
_symmetry_space_group_name_H-M 'P 1 21/n 1'
_atom_sites_solution_hydrogens mixed
_audit_creation_date 2016-01-11
_audit_creation_method
;
Olex2 1.2
(compiled 2015.09.30 svn.r3233 for OlexSys, GUI svn.r5103)
;
_cell_angle_alpha 90
_cell_angle_beta 95.262(3)
_cell_angle_gamma 90
_cell_formula_units_Z 4
_cell_length_a 14.2487(5)
_cell_length_b 6.03760(15)
_cell_length_c 17.5143(5)
_cell_measurement_reflns_used 11321
_cell_measurement_temperature 99.9(4)
_cell_measurement_theta_max 71.5190
_cell_measurement_theta_min 4.1310
_cell_volume 1500.37(8)
_computing_cell_refinement
;
CrysAlisPro, Agilent Technologies,
Version 1.171.37.34 (release 22-05-2014 CrysAlis171 .NET)
(compiled May 22 2014,16:03:01)
;
_computing_data_collection
;
CrysAlisPro, Agilent Technologies,
Version 1.171.37.34 (release 22-05-2014 CrysAlis171 .NET)
(compiled May 22 2014,16:03:01)
;
_computing_data_reduction
;
CrysAlisPro, Agilent Technologies,
Version 1.171.37.34 (release 22-05-2014 CrysAlis171 .NET)
(compiled May 22 2014,16:03:01)
;
_computing_molecular_graphics 'Olex2 (Dolomanov et al., 2009)'
_computing_publication_material 'Olex2 (Dolomanov et al., 2009)'
_computing_structure_refinement 'ShelXL (Sheldrick, 2015)'
_computing_structure_solution 'ShelXS (Sheldrick, 2008)'
_diffrn_ambient_environment N~2~
_diffrn_ambient_temperature 99.9(4)
_diffrn_detector 'CCD plate'
_diffrn_detector_area_resol_mean 8.0549
_diffrn_detector_type EosS2
_diffrn_measured_fraction_theta_full 1.000
_diffrn_measured_fraction_theta_max 0.986
_diffrn_measurement_details
;
#__ type_ start__ end____ width___ exp.time_
  1 omega  -32.00   52.00   1.0000    2.5000
omega____ theta____ kappa____ phi______ frames
    -       35.5316  -57.0000 -120.0000 84

#__ type_ start__ end____ width___ exp.time_
  2 omega   19.00  103.00   1.0000    2.5000
omega____ theta____ kappa____ phi______ frames
    -       35.5316   57.0000  150.0000 84

#__ type_ start__ end____ width___ exp.time_
  3 omega    6.00  107.00   1.0000    2.5000
omega____ theta____ kappa____ phi______ frames
    -       35.5316   19.0000   90.0000 101

#__ type_ start__ end____ width___ exp.time_
  4 omega   19.00  103.00   1.0000    2.5000
omega____ theta____ kappa____ phi______ frames
    -       35.5316   57.0000  -30.0000 84

#__ type_ start__ end____ width___ exp.time_
  5 omega   19.00  103.00   1.0000    2.5000
omega____ theta____ kappa____ phi______ frames
    -       35.5316   57.0000  -90.0000 84

#__ type_ start__ end____ width___ exp.time_
  6 omega   -1.00   25.00   1.0000    2.5000
omega____ theta____ kappa____ phi______ frames
    -       35.5316   95.0000    5.9445 26

#__ type_ start__ end____ width___ exp.time_
  7 omega   19.00  103.00   1.0000    2.5000
omega____ theta____ kappa____ phi______ frames
    -       35.5316   57.0000  -60.0000 84

#__ type_ start__ end____ width___ exp.time_
  8 omega   57.00  108.00   1.0000    2.5000
omega____ theta____ kappa____ phi______ frames
    -       35.5316  178.0000  -90.0000 51

#__ type_ start__ end____ width___ exp.time_
  9 omega   24.00   90.00   1.0000    2.5000
omega____ theta____ kappa____ phi______ frames
    -       35.5316 -126.0000  -99.0000 66

#__ type_ start__ end____ width___ exp.time_
 10 omega   57.00  108.00   1.0000    2.5000
omega____ theta____ kappa____ phi______ frames
    -       35.5316  178.0000  150.0000 51

#__ type_ start__ end____ width___ exp.time_
 11 omega   37.00   95.00   1.0000   15.0000
omega____ theta____ kappa____ phi______ frames
    -      108.0000  -24.0000  -80.1180 58

#__ type_ start__ end____ width___ exp.time_
 12 omega   40.00   99.00   1.0000   15.0000
omega____ theta____ kappa____ phi______ frames
    -      108.0000  -45.0000   30.0000 59

#__ type_ start__ end____ width___ exp.time_
 13 omega   39.00  109.00   1.0000   15.0000
omega____ theta____ kappa____ phi______ frames
    -      108.0000  -94.0000   60.0000 70

#__ type_ start__ end____ width___ exp.time_
 14 omega   91.00  176.00   1.0000   15.0000
omega____ theta____ kappa____ phi______ frames
    -      108.0000   45.0000  -60.0000 85

#__ type_ start__ end____ width___ exp.time_
 15 omega  100.00  178.00   1.0000   15.0000
omega____ theta____ kappa____ phi______ frames
    -      108.0000  111.0000  120.0000 78

#__ type_ start__ end____ width___ exp.time_
 16 omega   39.00  109.00   1.0000   15.0000
omega____ theta____ kappa____ phi______ frames
    -      108.0000  -94.0000 -120.0000 70

#__ type_ start__ end____ width___ exp.time_
 17 omega   81.00  176.00   1.0000   15.0000
omega____ theta____ kappa____ phi______ frames
    -      108.0000   77.0000   30.0000 95

#__ type_ start__ end____ width___ exp.time_
 18 omega   38.00   91.00   1.0000   15.0000
omega____ theta____ kappa____ phi______ frames
    -      108.0000  -30.0000  120.0000 53

#__ type_ start__ end____ width___ exp.time_
 19 omega   41.00  126.00   1.0000   15.0000
omega____ theta____ kappa____ phi______ frames
    -      108.0000  -61.0000  -60.0000 85

#__ type_ start__ end____ width___ exp.time_
 20 omega   39.00  109.00   1.0000   15.0000
omega____ theta____ kappa____ phi______ frames
    -      108.0000  -94.0000  120.0000 70

#__ type_ start__ end____ width___ exp.time_
 21 omega   38.00  116.00   1.0000   15.0000
omega____ theta____ kappa____ phi______ frames
    -      108.0000 -111.0000  150.0000 78

#__ type_ start__ end____ width___ exp.time_
 22 omega  100.00  178.00   1.0000   15.0000
omega____ theta____ kappa____ phi______ frames
    -      108.0000  111.0000  -30.0000 78

#__ type_ start__ end____ width___ exp.time_
 23 omega   38.00   91.00   1.0000   15.0000
omega____ theta____ kappa____ phi______ frames
    -      108.0000  -30.0000 -150.0000 53

#__ type_ start__ end____ width___ exp.time_
 24 omega   38.00   91.00   1.0000   15.0000
omega____ theta____ kappa____ phi______ frames
    -      108.0000  -30.0000  -90.0000 53

#__ type_ start__ end____ width___ exp.time_
 25 omega   91.00  176.00   1.0000   15.0000
omega____ theta____ kappa____ phi______ frames
    -      108.0000   45.0000  -90.0000 85

#__ type_ start__ end____ width___ exp.time_
 26 omega   38.00  116.00   1.0000   15.0000
omega____ theta____ kappa____ phi______ frames
    -      108.0000 -111.0000  -30.0000 78

#__ type_ start__ end____ width___ exp.time_
 27 omega   40.00  135.00   1.0000   15.0000
omega____ theta____ kappa____ phi______ frames
    -      108.0000  -77.0000   60.0000 95

#__ type_ start__ end____ width___ exp.time_
 28 omega   40.00  135.00   1.0000   15.0000
omega____ theta____ kappa____ phi______ frames
    -      108.0000  -77.0000 -180.0000 95

#__ type_ start__ end____ width___ exp.time_
 29 omega   87.00  178.00   1.0000   15.0000
omega____ theta____ kappa____ phi______ frames
    -      108.0000   30.0000 -120.0000 91

#__ type_ start__ end____ width___ exp.time_
 30 omega   38.00  116.00   1.0000   15.0000
omega____ theta____ kappa____ phi______ frames
    -      108.0000 -111.0000  -90.0000 78

#__ type_ start__ end____ width___ exp.time_
 31 omega   39.00  109.00   1.0000   15.0000
omega____ theta____ kappa____ phi______ frames
    -      108.0000  -94.0000   30.0000 70

#__ type_ start__ end____ width___ exp.time_
 32 omega   37.00  146.00   1.0000   15.0000
omega____ theta____ kappa____ phi______ frames
    -      108.0000  -15.0000  -60.0000 109

#__ type_ start__ end____ width___ exp.time_
 33 omega   91.00  176.00   1.0000   15.0000
omega____ theta____ kappa____ phi______ frames
    -      108.0000   45.0000  -30.0000 85

#__ type_ start__ end____ width___ exp.time_
 34 omega   81.00  176.00   1.0000   15.0000
omega____ theta____ kappa____ phi______ frames
    -      108.0000   77.0000    0.0000 95

#__ type_ start__ end____ width___ exp.time_
 35 omega   38.00  116.00   1.0000   15.0000
omega____ theta____ kappa____ phi______ frames
    -      108.0000 -111.0000    0.0000 78

#__ type_ start__ end____ width___ exp.time_
 36 omega   39.00  109.00   1.0000   15.0000
omega____ theta____ kappa____ phi______ frames
    -      108.0000  -94.0000  150.0000 70

#__ type_ start__ end____ width___ exp.time_
 37 omega   87.00  178.00   1.0000   15.0000
omega____ theta____ kappa____ phi______ frames
    -      108.0000   30.0000  120.0000 91

#__ type_ start__ end____ width___ exp.time_
 38 omega   57.00  150.00   1.0000   15.0000
omega____ theta____ kappa____ phi______ frames
    -      108.0000  178.0000 -180.0000 93

#__ type_ start__ end____ width___ exp.time_
 39 omega   40.00  135.00   1.0000   15.0000
omega____ theta____ kappa____ phi______ frames
    -      108.0000  -77.0000  120.0000 95

#__ type_ start__ end____ width___ exp.time_
 40 omega   40.00  103.00   1.0000   15.0000
omega____ theta____ kappa____ phi______ frames
    -      108.0000  -49.0000  111.1856 63

#__ type_ start__ end____ width___ exp.time_
 41 omega   38.00   91.00   1.0000   15.0000
omega____ theta____ kappa____ phi______ frames
    -      108.0000  -30.0000   30.0000 53

#__ type_ start__ end____ width___ exp.time_
 42 omega   39.00  109.00   1.0000   15.0000
omega____ theta____ kappa____ phi______ frames
    -      108.0000  -94.0000  -90.0000 70

#__ type_ start__ end____ width___ exp.time_
 43 omega   41.00  126.00   1.0000   15.0000
omega____ theta____ kappa____ phi______ frames
    -      108.0000  -61.0000  -30.0000 85

#__ type_ start__ end____ width___ exp.time_
 44 omega   87.00  178.00   1.0000   15.0000
omega____ theta____ kappa____ phi______ frames
    -      108.0000   30.0000 -180.0000 91

#__ type_ start__ end____ width___ exp.time_
 45 omega   39.00  141.00   1.0000   15.0000
omega____ theta____ kappa____ phi______ frames
    -      108.0000  -88.0000  -27.4034 102

#__ type_ start__ end____ width___ exp.time_
 46 omega  -34.00   55.00   1.0000    2.5000
omega____ theta____ kappa____ phi______ frames
    -       35.5316  -37.0000  -30.0000 89

#__ type_ start__ end____ width___ exp.time_
 47 omega    9.00  103.00   1.0000    2.5000
omega____ theta____ kappa____ phi______ frames
    -       35.5316   77.0000    0.0000 94

#__ type_ start__ end____ width___ exp.time_
 48 omega    9.00  103.00   1.0000    2.5000
omega____ theta____ kappa____ phi______ frames
    -       35.5316   77.0000   60.0000 94

#__ type_ start__ end____ width___ exp.time_
 49 omega   19.00  103.00   1.0000    2.5000
omega____ theta____ kappa____ phi______ frames
    -       35.5316   57.0000 -150.0000 84

#__ type_ start__ end____ width___ exp.time_
 50 omega   16.00  105.00   1.0000    2.5000
omega____ theta____ kappa____ phi______ frames
    -       35.5316   37.0000  150.0000 89

#__ type_ start__ end____ width___ exp.time_
 51 omega  -32.00   52.00   1.0000    2.5000
omega____ theta____ kappa____ phi______ frames
    -       35.5316  -57.0000   90.0000 84

#__ type_ start__ end____ width___ exp.time_
 52 omega    9.00  103.00   1.0000    2.5000
omega____ theta____ kappa____ phi______ frames
    -       35.5316   77.0000 -180.0000 94

#__ type_ start__ end____ width___ exp.time_
 53 omega    9.00  103.00   1.0000    2.5000
omega____ theta____ kappa____ phi______ frames
    -       35.5316   77.0000 -120.0000 94

#__ type_ start__ end____ width___ exp.time_
 54 omega    9.00  103.00   1.0000    2.5000
omega____ theta____ kappa____ phi______ frames
    -       35.5316   77.0000  -30.0000 94

#__ type_ start__ end____ width___ exp.time_
 55 omega   55.00  108.00   1.0000    2.5000
omega____ theta____ kappa____ phi______ frames
    -       35.5316 -178.0000   60.0000 53

#__ type_ start__ end____ width___ exp.time_
 56 omega   87.00  178.00   1.0000   15.0000
omega____ theta____ kappa____ phi______ frames
    -      108.0000   30.0000  150.0000 91

#__ type_ start__ end____ width___ exp.time_
 57 omega   81.00  176.00   1.0000   15.0000
omega____ theta____ kappa____ phi______ frames
    -      108.0000   77.0000  -30.0000 95

#__ type_ start__ end____ width___ exp.time_
 58 omega   87.00  178.00   1.0000   15.0000
omega____ theta____ kappa____ phi______ frames
    -      108.0000   30.0000 -150.0000 91

#__ type_ start__ end____ width___ exp.time_
 59 omega   90.00  135.00   1.0000   15.0000
omega____ theta____ kappa____ phi______ frames
    -      108.0000   61.0000 -120.0000 45

#__ type_ start__ end____ width___ exp.time_
 60 omega   81.00  176.00   1.0000   15.0000
omega____ theta____ kappa____ phi______ frames
    -      108.0000   77.0000   60.0000 95
;
_diffrn_measurement_device 'four-circle diffractometer'
_diffrn_measurement_device_type 'SuperNova, Dual, Cu at zero, EosS2'
_diffrn_measurement_method '\w scans'
_diffrn_orient_matrix_UB_11 -0.0937610000
_diffrn_orient_matrix_UB_12 -0.0767731000
_diffrn_orient_matrix_UB_13 -0.0425421000
_diffrn_orient_matrix_UB_21 -0.0372218000
_diffrn_orient_matrix_UB_22 -0.0601683000
_diffrn_orient_matrix_UB_23 0.0771974000
_diffrn_orient_matrix_UB_31 -0.0398860000
_diffrn_orient_matrix_UB_32 0.2360200000
_diffrn_orient_matrix_UB_33 0.0058718000
_diffrn_radiation_monochromator mirror
_diffrn_radiation_probe x-ray
_diffrn_radiation_type CuK\a
_diffrn_radiation_wavelength 1.54184
_diffrn_reflns_av_R_equivalents 0.1010
_diffrn_reflns_av_unetI/netI 0.0418
_diffrn_reflns_Laue_measured_fraction_full 1.000
_diffrn_reflns_Laue_measured_fraction_max 0.986
_diffrn_reflns_limit_h_max 17
_diffrn_reflns_limit_h_min -17
_diffrn_reflns_limit_k_max 7
_diffrn_reflns_limit_k_min -6
_diffrn_reflns_limit_l_max 21
_diffrn_reflns_limit_l_min -21
_diffrn_reflns_number 33648
_diffrn_reflns_point_group_measured_fraction_full 1.000
_diffrn_reflns_point_group_measured_fraction_max 0.986
_diffrn_reflns_theta_full 67.684
_diffrn_reflns_theta_max 72.440
_diffrn_reflns_theta_min 4.193
_diffrn_source 'sealed X-ray tube'
_diffrn_source_type 'SuperNova (Cu) X-ray Source'
_exptl_absorpt_coefficient_mu 3.279
_exptl_absorpt_correction_T_max 0.915
_exptl_absorpt_correction_T_min 0.841
_exptl_absorpt_correction_type gaussian
_exptl_absorpt_process_details
;
CrysAlisPro, Agilent Technologies,
Version 1.171.37.34 (release 22-05-2014 CrysAlis171 .NET)
(compiled May 22 2014,16:03:01)
Numerical absorption correction based on gaussian integration over
            a multifaceted crystal model
Empirical absorption correction using spherical harmonics,
 implemented in SCALE3 ABSPACK scaling algorithm.
;
_exptl_crystal_density_diffrn 1.422
_exptl_crystal_description
;
;
_exptl_crystal_F_000 664
_exptl_crystal_size_max 0.079
_exptl_crystal_size_mid 0.0371
_exptl_crystal_size_min 0.0307
_refine_diff_density_max 1.196
_refine_diff_density_min -0.645
_refine_diff_density_rms 0.119
_refine_ls_extinction_method none
_refine_ls_goodness_of_fit_ref 1.090
_refine_ls_hydrogen_treatment mixed
_refine_ls_matrix_type full
_refine_ls_number_parameters 175
_refine_ls_number_reflns 2938
_refine_ls_number_restraints 1
_refine_ls_restrained_S_all 1.089
_refine_ls_R_factor_all 0.0530
_refine_ls_R_factor_gt 0.0475
_refine_ls_shift/su_max 0.001
_refine_ls_shift/su_mean 0.000
_refine_ls_structure_factor_coef Fsqd
_refine_ls_weighting_details 'w=1/[\s^2^(Fo^2^)+(0.0830P)^2^+1.1520P] where P=(Fo^2^+2Fc^2^)/3'
_refine_ls_weighting_scheme calc
_refine_ls_wR_factor_gt 0.1264
_refine_ls_wR_factor_ref 0.1308
_reflns_Friedel_coverage 0.000
_reflns_number_gt 2635
_reflns_number_total 2938
_reflns_threshold_expression 'I > 2\s(I)'
_cod_data_source_file 20.cif
_cod_data_source_block wcorr
_cod_depositor_comments 'Adding full bibliography for 4125565--4125579.cif.'
_cod_database_code 4125577
_chemical_oxdiff_formula 'C64 H88 N8 Se4'
_chemical_oxdiff_usercomment 'Colorless plate'
_shelx_space_group_comment
;
The symmetry employed for this shelxl refinement is uniquely defined
by the following loop, which should always be used as a source of
symmetry information in preference to the above space-group names.
They are only intended as comments.
;
_reflns_odcompleteness_completeness 99.90
_reflns_odcompleteness_iscentric 1
_reflns_odcompleteness_theta 66.97
_olex2_refinement_description
;
1. Fixed Uiso
 At 1.2 times of:
  All C(H) groups, All C(H,H) groups, All N(H) groups
2. Restrained distances
 N3-H3
 0.88 with sigma of 0.02
3.a Ternary CH refined with riding coordinates:
 C4(H4)
3.b Secondary CH2 refined with riding coordinates:
 C5(H5A,H5B), C6(H6A,H6B), C7(H7A,H7B), C8(H8A,H8B), C9(H9A,H9B), C11(H11A,
 H11B), C18(H18A,H18B), C19(H19A,H19B)
3.c Aromatic/amide H refined with riding coordinates:
 C13(H13), C14(H14), C15(H15), C16(H16)
;
_shelx_shelxl_version_number 2014/7
_olex2_submission_special_instructions 'No special instructions were received'

loop_
_space_group_symop_operation_xyz
'x, y, z'
'-x+1/2, y+1/2, -z+1/2'
'-x, -y, -z'
'x-1/2, -y-1/2, z-1/2'

loop_
_atom_site_label
_atom_site_type_symbol
_atom_site_fract_x
_atom_site_fract_y
_atom_site_fract_z
_atom_site_U_iso_or_equiv
_atom_site_adp_type
_atom_site_occupancy
_atom_site_site_symmetry_order
_atom_site_calc_flag
_atom_site_refinement_flags_posn
Se1 Se 0.14918(2) 0.12830(5) 0.46029(2) 0.01914(16) Uani 1 1 d .
C2 C 0.1589(2) 0.4048(5) 0.50891(16) 0.0142(5) Uani 1 1 d .
N3 N 0.21764(18) 0.5603(4) 0.48661(14) 0.0147(5) Uani 1 1 d D
H3 H 0.210(3) 0.699(4) 0.501(2) 0.018 Uiso 1 1 d DR
C4 C 0.2858(2) 0.5308(5) 0.42933(17) 0.0171(6) Uani 1 1 d .
H4 H 0.3056 0.3720 0.4292 0.020 Uiso 1 1 calc R
C5 C 0.2434(2) 0.5933(6) 0.34880(18) 0.0197(6) Uani 1 1 d .
H5A H 0.1894 0.4949 0.3334 0.024 Uiso 1 1 calc R
H5B H 0.2199 0.7476 0.3490 0.024 Uiso 1 1 calc R
C6 C 0.3173(3) 0.5721(6) 0.29120(19) 0.0258(7) Uani 1 1 d .
H6A H 0.3368 0.4153 0.2879 0.031 Uiso 1 1 calc R
H6B H 0.2894 0.6186 0.2398 0.031 Uiso 1 1 calc R
C7 C 0.4033(3) 0.7142(7) 0.3147(2) 0.0306(8) Uani 1 1 d .
H7A H 0.3850 0.8724 0.3138 0.037 Uiso 1 1 calc R
H7B H 0.4511 0.6931 0.2777 0.037 Uiso 1 1 calc R
C8 C 0.4458(3) 0.6516(7) 0.3953(2) 0.0331(9) Uani 1 1 d .
H8A H 0.4690 0.4971 0.3951 0.040 Uiso 1 1 calc R
H8B H 0.5000 0.7495 0.4105 0.040 Uiso 1 1 calc R
C9 C 0.3722(2) 0.6740(6) 0.45313(19) 0.0238(7) Uani 1 1 d .
H9A H 0.3528 0.8309 0.4563 0.029 Uiso 1 1 calc R
H9B H 0.4001 0.6276 0.5045 0.029 Uiso 1 1 calc R
N10 N 0.10690(18) 0.4558(4) 0.56670(14) 0.0157(5) Uani 1 1 d .
C11 C 0.1234(2) 0.6498(5) 0.61608(18) 0.0181(6) Uani 1 1 d .
H11A H 0.0721 0.7584 0.6043 0.022 Uiso 1 1 calc R
H11B H 0.1835 0.7209 0.6055 0.022 Uiso 1 1 calc R
C12 C 0.1277(2) 0.5862(5) 0.70034(17) 0.0136(6) Uani 1 1 d .
C13 C 0.1698(2) 0.7316(5) 0.75473(17) 0.0163(6) Uani 1 1 d .
H13 H 0.1946 0.8682 0.7386 0.020 Uiso 1 1 calc R
C14 C 0.1763(2) 0.6797(6) 0.83232(18) 0.0193(6) Uani 1 1 d .
H14 H 0.2046 0.7810 0.8691 0.023 Uiso 1 1 calc R
C15 C 0.1410(2) 0.4787(6) 0.85588(18) 0.0211(6) Uani 1 1 d .
H15 H 0.1448 0.4423 0.9088 0.025 Uiso 1 1 calc R
C16 C 0.1005(2) 0.3329(6) 0.80235(19) 0.0219(6) Uani 1 1 d .
H16 H 0.0774 0.1951 0.8189 0.026 Uiso 1 1 calc R
C17 C 0.0923(2) 0.3827(5) 0.72376(18) 0.0158(6) Uani 1 1 d .
C18 C 0.0516(2) 0.2170(5) 0.66549(19) 0.0201(6) Uani 1 1 d .
H18A H -0.0058 0.1502 0.6836 0.024 Uiso 1 1 calc R
H18B H 0.0978 0.0969 0.6602 0.024 Uiso 1 1 calc R
C19 C 0.0270(2) 0.3244(5) 0.58824(18) 0.0182(6) Uani 1 1 d .
H19A H 0.0111 0.2088 0.5491 0.022 Uiso 1 1 calc R
H19B H -0.0288 0.4211 0.5906 0.022 Uiso 1 1 calc R

loop_
_atom_site_aniso_label
_atom_site_aniso_U_11
_atom_site_aniso_U_22
_atom_site_aniso_U_33
_atom_site_aniso_U_23
_atom_site_aniso_U_13
_atom_site_aniso_U_12
Se1 0.0276(2) 0.0101(2) 0.0191(2) -0.00259(11) -0.00117(14) -0.00059(11)
C2 0.0162(13) 0.0128(13) 0.0126(13) 0.0025(11) -0.0036(10) -0.0009(11)
N3 0.0174(12) 0.0119(12) 0.0150(11) -0.0019(10) 0.0021(9) -0.0017(9)
C4 0.0196(14) 0.0160(14) 0.0158(14) -0.0003(11) 0.0029(11) 0.0010(11)
C5 0.0231(15) 0.0196(15) 0.0161(14) -0.0012(12) 0.0007(11) -0.0003(12)
C6 0.0344(18) 0.0259(17) 0.0174(15) -0.0040(13) 0.0039(13) -0.0029(15)
C7 0.0328(19) 0.036(2) 0.0250(17) -0.0031(15) 0.0128(14) -0.0056(16)
C8 0.0201(17) 0.049(2) 0.032(2) -0.0054(17) 0.0091(14) -0.0061(15)
C9 0.0191(15) 0.0338(18) 0.0183(15) -0.0034(14) 0.0006(12) -0.0049(14)
N10 0.0180(12) 0.0144(12) 0.0141(11) -0.0010(10) -0.0010(9) -0.0052(10)
C11 0.0251(16) 0.0134(14) 0.0155(15) -0.0009(11) 0.0011(12) -0.0042(11)
C12 0.0121(13) 0.0108(13) 0.0177(14) -0.0012(11) 0.0003(10) 0.0026(10)
C13 0.0158(13) 0.0156(14) 0.0172(14) 0.0008(11) -0.0011(10) -0.0003(11)
C14 0.0186(14) 0.0206(15) 0.0180(15) -0.0018(12) -0.0022(11) 0.0030(12)
C15 0.0241(15) 0.0237(16) 0.0155(14) 0.0028(12) 0.0012(11) 0.0056(13)
C16 0.0271(16) 0.0187(15) 0.0202(15) 0.0046(13) 0.0031(12) 0.0003(13)
C17 0.0152(14) 0.0120(14) 0.0202(15) 0.0016(11) 0.0009(11) -0.0022(11)
C18 0.0227(15) 0.0132(14) 0.0238(15) 0.0037(12) -0.0007(12) -0.0051(12)
C19 0.0185(14) 0.0162(14) 0.0200(15) -0.0018(12) 0.0020(11) -0.0045(12)

loop_
_atom_type_symbol
_atom_type_description
_atom_type_scat_dispersion_real
_atom_type_scat_dispersion_imag
_atom_type_scat_source
C C 0.0181 0.0091 'International Tables Vol C Tables 4.2.6.8 and 6.1.1.4'
H H 0.0000 0.0000 'International Tables Vol C Tables 4.2.6.8 and 6.1.1.4'
N N 0.0311 0.0180 'International Tables Vol C Tables 4.2.6.8 and 6.1.1.4'
Se Se -0.7943 1.1372 'International Tables Vol C Tables 4.2.6.8 and 6.1.1.4'

loop_
_exptl_crystal_face_index_h
_exptl_crystal_face_index_k
_exptl_crystal_face_index_l
_exptl_crystal_face_perp_dist
_exptl_oxdiff_crystal_face_indexfrac_h
_exptl_oxdiff_crystal_face_indexfrac_k
_exptl_oxdiff_crystal_face_indexfrac_l
_exptl_oxdiff_crystal_face_x
_exptl_oxdiff_crystal_face_y
_exptl_oxdiff_crystal_face_z
9 0 -1 0.0187 9.0146 -0.0024 -1.0026 -0.8024 -0.4128 -0.3660
4 3 0 0.0148 4.0102 2.9919 -0.0086 -0.6053 -0.3299 0.5462
-9 0 1 0.0120 -9.0146 0.0024 1.0026 0.8024 0.4128 0.3660
-1 -4 -1 0.0528 -1.0065 -3.9902 -0.9898 0.4428 0.2011 -0.9074
0 0 -11 0.0076 0.0033 0.0030 -10.9995 0.4674 -0.8494 -0.0640
-3 4 2 0.0210 -3.0002 3.9912 1.9910 -0.1098 0.0252 1.0733
-1 0 11 0.0272 -1.0049 -0.0027 10.9998 -0.3735 0.8867 0.1040
3 -3 -5 0.0403 3.0024 -2.9926 -4.9933 0.1607 -0.3172 -0.8554

loop_
_geom_angle_atom_site_label_1
_geom_angle_atom_site_label_2
_geom_angle_atom_site_label_3
_geom_angle
N3 C2 Se1 120.9(2)
N3 C2 N10 117.5(3)
N10 C2 Se1 121.6(2)
C2 N3 C4 125.7(3)
N3 C4 C5 111.7(2)
N3 C4 C9 108.1(2)
C5 C4 C9 110.6(3)
C6 C5 C4 110.5(3)
C7 C6 C5 111.1(3)
C6 C7 C8 110.5(3)
C9 C8 C7 110.6(3)
C8 C9 C4 110.7(3)
C2 N10 C11 124.0(3)
C2 N10 C19 124.4(3)
C11 N10 C19 111.6(2)
N10 C11 C12 111.2(3)
C13 C12 C11 118.8(3)
C13 C12 C17 119.8(3)
C17 C12 C11 121.4(3)
C14 C13 C12 120.9(3)
C13 C14 C15 119.6(3)
C16 C15 C14 119.8(3)
C15 C16 C17 121.6(3)
C12 C17 C18 120.6(3)
C16 C17 C12 118.3(3)
C16 C17 C18 120.9(3)
C17 C18 C19 111.4(3)
N10 C19 C18 109.9(3)

loop_
_geom_bond_atom_site_label_1
_geom_bond_atom_site_label_2
_geom_bond_distance
Se1 C2 1.873(3)
C2 N3 1.340(4)
C2 N10 1.344(4)
N3 C4 1.470(4)
C4 C5 1.530(4)
C4 C9 1.530(4)
C5 C6 1.529(4)
C6 C7 1.521(5)
C7 C8 1.531(6)
C8 C9 1.530(5)
N10 C11 1.462(4)
N10 C19 1.465(4)
C11 C12 1.521(4)
C12 C13 1.390(4)
C12 C17 1.404(4)
C13 C14 1.389(4)
C14 C15 1.391(5)
C15 C16 1.374(5)
C16 C17 1.403(4)
C17 C18 1.507(4)
C18 C19 1.512(4)
